data_2101535
loop_
_publ_author_name
'Okudera, H.'
'Kihara, K.'
'Matsumoto, T.'

_publ_section_title
;
 Temperature dependence of structure parameters in natural magnetite:
 single crystal X-ray studies from 126 to 773 K
;
_journal_issue 3
_journal_name_full 'Acta Crystallographica Section B'
_journal_page_first 450
_journal_page_last 457
_journal_paper_doi 10.1107/S0108768196000845
_journal_volume 52
_journal_year 1996
_chemical_formula_sum 'Fe3 O4'
_chemical_formula_weight 231.54
_symmetry_cell_setting cubic
_symmetry_space_group_name_Hall '-F 4vw 2vw 3'
_symmetry_space_group_name_H-M 'F d -3 m {origin @ centre (-3m)}'
_cell_angle_alpha 90.0
_cell_angle_beta 90.0
_cell_angle_gamma 90.0
_cell_formula_units_Z 8
_cell_length_a 8.3922(3)
_cell_length_b 8.3922(3)
_cell_length_c 8.3922(3)
_cell_volume 591.05(4)
_diffrn_radiation_type Mo
_diffrn_radiation_wavelength 0.71073
_cod_data_source_file oh0051.cif
_cod_data_source_block oh0051a
_cod_original_cell_volume 591.05
_cod_database_code 2101535

loop_
_atom_site_label
_atom_site_fract_x
_atom_site_fract_y
_atom_site_fract_z
Fe1 0.125 0.125 0.125
Fe2 0.5 0.5 0.5
O 0.25484(11) 0.25484(11) 0.25484(11)

loop_
_cod_related_entry_id
_cod_related_entry_database
_cod_related_entry_code
1 ChemSpider 4937312
